data_7116048
loop_
_publ_author_name
'Arturo Juzgado'
'M. Mercedes Lorenzo-Garcia'
'Myriam Barrejon'
'Ana M. Rodriguez'
'Julian Rodriguez-Lopez'
'Sonia Merino'
'Juan Tejeda'

_publ_section_title
;
 Chelation assistance as a tool for the selective preparation of an
 imidazole-based mesoionic palladium carbene complex
;
_journal_name_full Chem.Commun.
_journal_page_first 15313
_journal_paper_doi 10.1039/C4cc07732F
_journal_volume 50
_journal_year 2014
_chemical_formula_moiety 'C16 H16 Ag N3 O3 S'
_chemical_formula_sum 'C16 H16 Ag N3 O3 S'
_chemical_formula_weight 438.25
_chemical_name_systematic
;
 ?
;
_space_group_IT_number 15
_symmetry_cell_setting monoclinic
_symmetry_space_group_name_Hall '-C 2yc'
_symmetry_space_group_name_H-M 'C 1 2/c 1'
_atom_sites_solution_hydrogens geom
_atom_sites_solution_primary direct
_atom_sites_solution_secondary difmap
_audit_creation_method SHELXL-97
_cell_angle_alpha 90.00
_cell_angle_beta 92.944(8)
_cell_angle_gamma 90.00
_cell_formula_units_Z 8
_cell_length_a 20.793(7)
_cell_length_b 11.193(3)
_cell_length_c 14.632(4)
_cell_measurement_reflns_used 589
_cell_measurement_temperature 230(2)
_cell_measurement_theta_max 15.709
_cell_measurement_theta_min 2.464
_cell_volume 3400.9(17)
_computing_cell_refinement 'Bruker SAINT'
_computing_data_collection 'Bruker APEX'
_computing_data_reduction 'Bruker SAINT, SADABS, XPREP'
_computing_molecular_graphics 'Bruker SHELXTL'
_computing_publication_material 'Bruker SHELXTL'
_computing_structure_refinement 'SHELXL-97 (Sheldrick, 1997)'
_computing_structure_solution 'SHELXS-97 (Sheldrick, 1990)'
_diffrn_ambient_temperature 230(2)
_diffrn_measured_fraction_theta_full 0.999
_diffrn_measured_fraction_theta_max 0.999
_diffrn_measurement_device_type 'CCD area detector'
_diffrn_measurement_method 'omega and phi scans'
_diffrn_radiation_monochromator graphite
_diffrn_radiation_source 'fine-focus sealed tube'
_diffrn_radiation_type MoK\a
_diffrn_radiation_wavelength 0.71073
_diffrn_reflns_av_R_equivalents 0.0950
_diffrn_reflns_av_sigmaI/netI 0.1052
_diffrn_reflns_limit_h_max 23
_diffrn_reflns_limit_h_min -24
_diffrn_reflns_limit_k_max 13
_diffrn_reflns_limit_k_min -13
_diffrn_reflns_limit_l_max 17
_diffrn_reflns_limit_l_min -17
_diffrn_reflns_number 10249
_diffrn_reflns_theta_full 25.00
_diffrn_reflns_theta_max 25.00
_diffrn_reflns_theta_min 1.96
_exptl_absorpt_coefficient_mu 1.327
_exptl_absorpt_correction_T_max 0.746
_exptl_absorpt_correction_T_min 0.578
_exptl_absorpt_correction_type multi-scan
_exptl_absorpt_process_details SADABS
_exptl_crystal_colour white
_exptl_crystal_density_diffrn 1.712
_exptl_crystal_density_method 'not measured'
_exptl_crystal_description plate
_exptl_crystal_F_000 1760
_exptl_crystal_size_max 0.16
_exptl_crystal_size_mid 0.10
_exptl_crystal_size_min 0.05
_refine_diff_density_max 0.412
_refine_diff_density_min -0.433
_refine_diff_density_rms 0.102
_refine_ls_extinction_method none
_refine_ls_goodness_of_fit_ref 0.967
_refine_ls_hydrogen_treatment mixed
_refine_ls_matrix_type full
_refine_ls_number_parameters 221
_refine_ls_number_reflns 2996
_refine_ls_number_restraints 0
_refine_ls_restrained_S_all 0.967
_refine_ls_R_factor_all 0.1148
_refine_ls_R_factor_gt 0.0515
_refine_ls_shift/su_max 0.000
_refine_ls_shift/su_mean 0.000
_refine_ls_structure_factor_coef Fsqd
_refine_ls_weighting_details 'calc w=1/[\s^2^(Fo^2^)+(0.0289P)^2^+0.0000P] where P=(Fo^2^+2Fc^2^)/3'
_refine_ls_weighting_scheme calc
_refine_ls_wR_factor_gt 0.0828
_refine_ls_wR_factor_ref 0.1039
_reflns_number_gt 1617
_reflns_number_total 2996
_reflns_threshold_expression >2sigma(I)
_cod_data_source_file c4cc07732f2.cif
_cod_data_source_block 5
_cod_original_cell_volume 3400.8(17)
_cod_original_sg_symbol_H-M C2/c
_cod_database_code 7116048

loop_
_symmetry_equiv_pos_as_xyz
'x, y, z'
'-x, y, -z+1/2'
'x+1/2, y+1/2, z'
'-x+1/2, y+1/2, -z+1/2'
'-x, -y, -z'
'x, -y, z-1/2'
'-x+1/2, -y+1/2, -z'
'x+1/2, -y+1/2, z-1/2'

loop_
_atom_site_label
_atom_site_type_symbol
_atom_site_fract_x
_atom_site_fract_y
_atom_site_fract_z
_atom_site_U_iso_or_equiv
_atom_site_adp_type
_atom_site_occupancy
_atom_site_symmetry_multiplicity
_atom_site_calc_flag
_atom_site_refinement_flags
Ag1 Ag 0.5000 0.13718(6) 0.2500 0.0480(3) Uani 1 2 d S
Ag2 Ag 0.7500 0.2500 0.0000 0.0688(3) Uani 1 2 d S
S1 S 0.84662(9) -0.01663(16) 0.12478(12) 0.0501(5) Uani 1 1 d .
N1 N 0.5848(2) 0.0643(5) 0.0873(3) 0.0392(13) Uani 1 1 d .
N2 N 0.5644(2) 0.2520(4) 0.0861(4) 0.0423(14) Uani 1 1 d .
N3 N 0.7074(3) 0.1017(5) -0.0788(4) 0.0478(15) Uani 1 1 d .
O1 O 0.7947(2) 0.0698(4) 0.1211(3) 0.0694(15) Uani 1 1 d .
O2 O 0.8480(2) -0.0913(4) 0.2057(3) 0.0661(14) Uani 1 1 d .
O3 O 0.9081(2) 0.0365(4) 0.1089(4) 0.0781(16) Uani 1 1 d .
C1 C 0.6041(3) 0.2321(6) 0.0164(5) 0.0459(18) Uani 1 1 d .
H1 H 0.6190 0.2892 -0.0236 0.055 Uiso 1 1 calc R
C2 C 0.6179(3) 0.1137(5) 0.0160(4) 0.0374(16) Uani 1 1 d .
C3 C 0.5519(3) 0.1501(6) 0.1323(4) 0.0410(16) Uani 1 1 d .
C4 C 0.5393(3) 0.3700(5) 0.1112(5) 0.063(2) Uani 1 1 d .
H4A H 0.4965 0.3613 0.1319 0.094 Uiso 1 1 calc R
H4B H 0.5385 0.4216 0.0587 0.094 Uiso 1 1 calc R
H4C H 0.5667 0.4039 0.1593 0.094 Uiso 1 1 calc R
C5 C 0.6539(3) 0.0479(6) -0.0516(4) 0.0400(16) Uani 1 1 d .
C6 C 0.6326(3) -0.0592(6) -0.0889(5) 0.0523(19) Uani 1 1 d .
H6 H 0.5961 -0.0960 -0.0681 0.063 Uiso 1 1 calc R
C7 C 0.6662(4) -0.1108(6) -0.1571(5) 0.060(2) Uani 1 1 d .
H7 H 0.6531 -0.1838 -0.1820 0.072 Uiso 1 1 calc R
C8 C 0.7187(4) -0.0541(7) -0.1877(5) 0.063(2) Uani 1 1 d .
H8 H 0.7412 -0.0863 -0.2352 0.076 Uiso 1 1 calc R
C9 C 0.7379(3) 0.0511(7) -0.1475(5) 0.056(2) Uani 1 1 d .
H9 H 0.7738 0.0895 -0.1689 0.068 Uiso 1 1 calc R
C10 C 0.5889(3) -0.0591(5) 0.1174(4) 0.0377(16) Uani 1 1 d .
C11 C 0.5336(3) -0.1258(6) 0.1179(4) 0.0524(19) Uani 1 1 d .
H11 H 0.4942 -0.0926 0.0985 0.063 Uiso 1 1 calc R
C12 C 0.5372(4) -0.2436(6) 0.1476(5) 0.064(2) Uani 1 1 d .
H12 H 0.5005 -0.2913 0.1466 0.077 Uiso 1 1 calc R
C13 C 0.5952(5) -0.2882(7) 0.1782(5) 0.077(3) Uani 1 1 d .
H13 H 0.5975 -0.3662 0.2001 0.092 Uiso 1 1 calc R
C14 C 0.6497(4) -0.2219(7) 0.1778(5) 0.069(2) Uani 1 1 d .
H14 H 0.6888 -0.2546 0.1991 0.082 Uiso 1 1 calc R
C15 C 0.6474(3) -0.1057(6) 0.1457(4) 0.0496(19) Uani 1 1 d .
H15 H 0.6847 -0.0602 0.1434 0.060 Uiso 1 1 calc R
C16 C 0.8290(4) -0.1131(6) 0.0311(5) 0.085(3) Uani 1 1 d .
H16A H 0.7892 -0.1541 0.0400 0.128 Uiso 1 1 calc R
H16B H 0.8631 -0.1704 0.0269 0.128 Uiso 1 1 calc R
H16C H 0.8250 -0.0673 -0.0243 0.128 Uiso 1 1 calc R

loop_
_atom_site_aniso_label
_atom_site_aniso_U_11
_atom_site_aniso_U_22
_atom_site_aniso_U_33
_atom_site_aniso_U_23
_atom_site_aniso_U_13
_atom_site_aniso_U_12
Ag1 0.0460(5) 0.0487(5) 0.0506(5) 0.000 0.0141(4) 0.000
Ag2 0.0569(6) 0.0724(7) 0.0789(7) -0.0104(5) 0.0217(5) -0.0231(4)
S1 0.0629(13) 0.0433(12) 0.0449(12) 0.0035(9) 0.0114(10) 0.0037(10)
N1 0.031(3) 0.041(4) 0.047(4) 0.001(3) 0.010(3) -0.001(2)
N2 0.044(3) 0.033(4) 0.051(4) 0.001(3) 0.011(3) -0.002(3)
N3 0.045(4) 0.056(4) 0.044(4) 0.015(3) 0.020(3) 0.002(3)
O1 0.072(4) 0.065(4) 0.073(4) 0.007(3) 0.017(3) 0.021(3)
O2 0.097(4) 0.055(3) 0.047(3) 0.015(2) 0.013(3) 0.007(3)
O3 0.060(3) 0.074(4) 0.103(4) 0.017(3) 0.020(3) -0.004(3)
C1 0.049(4) 0.036(4) 0.054(5) 0.004(3) 0.018(4) -0.007(3)
C2 0.033(4) 0.031(4) 0.049(4) -0.002(3) 0.011(3) -0.001(3)
C3 0.030(4) 0.044(4) 0.050(4) -0.001(4) 0.001(3) -0.001(3)
C4 0.077(5) 0.034(4) 0.080(6) 0.004(4) 0.023(4) 0.016(4)
C5 0.029(4) 0.047(5) 0.044(4) 0.006(3) 0.004(3) 0.006(3)
C6 0.052(5) 0.054(5) 0.052(5) 0.005(4) 0.007(4) -0.003(4)
C7 0.082(6) 0.047(5) 0.052(5) 0.007(4) 0.004(5) 0.025(4)
C8 0.076(6) 0.065(6) 0.048(5) 0.016(4) 0.014(5) 0.032(5)
C9 0.057(5) 0.064(6) 0.050(5) 0.017(4) 0.017(4) 0.013(4)
C10 0.045(4) 0.030(4) 0.039(4) -0.003(3) 0.006(3) 0.005(3)
C11 0.047(4) 0.053(5) 0.057(5) 0.015(4) 0.001(4) -0.011(4)
C12 0.084(6) 0.050(6) 0.060(5) 0.002(4) 0.017(5) -0.014(4)
C13 0.133(9) 0.043(5) 0.053(6) 0.003(4) -0.004(6) 0.006(6)
C14 0.085(7) 0.054(6) 0.065(6) -0.007(4) -0.017(5) 0.025(5)
C15 0.049(5) 0.045(5) 0.055(5) -0.002(4) -0.002(4) 0.007(3)
C16 0.133(8) 0.074(6) 0.047(5) -0.020(4) -0.007(5) 0.010(5)

loop_
_atom_type_symbol
_atom_type_description
_atom_type_scat_dispersion_real
_atom_type_scat_dispersion_imag
_atom_type_scat_source
C C 0.0033 0.0016 'International Tables Vol C Tables 4.2.6.8 and 6.1.1.4'
H H 0.0000 0.0000 'International Tables Vol C Tables 4.2.6.8 and 6.1.1.4'
N N 0.0061 0.0033 'International Tables Vol C Tables 4.2.6.8 and 6.1.1.4'
O O 0.0106 0.0060 'International Tables Vol C Tables 4.2.6.8 and 6.1.1.4'
S S 0.1246 0.1234 'International Tables Vol C Tables 4.2.6.8 and 6.1.1.4'
Ag Ag -0.8971 1.1015 'International Tables Vol C Tables 4.2.6.8 and 6.1.1.4'

loop_
_geom_angle_atom_site_label_1
_geom_angle_atom_site_label_2
_geom_angle_atom_site_label_3
_geom_angle
_geom_angle_site_symmetry_1
_geom_angle_site_symmetry_3
C3 Ag1 C3 172.0(4) 2_655 .
N3 Ag2 N3 180.0(4) . 7_655
O3 S1 O2 112.9(3) . .
O3 S1 O1 112.6(3) . .
O2 S1 O1 113.6(3) . .
O3 S1 C16 106.1(4) . .
O2 S1 C16 106.0(3) . .
O1 S1 C16 104.7(3) . .
C3 N1 C2 111.2(5) . .
C3 N1 C10 123.0(6) . .
C2 N1 C10 125.6(5) . .
C3 N2 C1 112.0(5) . .
C3 N2 C4 123.4(6) . .
C1 N2 C4 124.6(5) . .
C9 N3 C5 117.6(6) . .
C9 N3 Ag2 121.5(5) . .
C5 N3 Ag2 120.3(5) . .
C2 C1 N2 107.4(6) . .
C1 C2 N1 105.8(6) . .
C1 C2 C5 127.4(6) . .
N1 C2 C5 126.5(6) . .
N2 C3 N1 103.7(6) . .
N2 C3 Ag1 126.2(5) . .
N1 C3 Ag1 130.0(5) . .
N3 C5 C6 121.6(6) . .
N3 C5 C2 115.7(6) . .
C6 C5 C2 122.5(6) . .
C7 C6 C5 119.2(7) . .
C8 C7 C6 119.4(8) . .
C7 C8 C9 118.8(8) . .
N3 C9 C8 123.2(7) . .
C15 C10 C11 121.6(6) . .
C15 C10 N1 119.5(6) . .
C11 C10 N1 118.9(6) . .
C10 C11 C12 119.1(7) . .
C13 C12 C11 118.9(7) . .
C14 C13 C12 121.7(8) . .
C13 C14 C15 120.1(7) . .
C10 C15 C14 118.5(7) . .

loop_
_geom_bond_atom_site_label_1
_geom_bond_atom_site_label_2
_geom_bond_distance
_geom_bond_site_symmetry_2
Ag1 C3 2.084(7) 2_655
Ag1 C3 2.084(7) .
Ag2 N3 2.183(5) .
Ag2 N3 2.183(5) 7_655
S1 O3 1.440(5) .
S1 O2 1.448(4) .
S1 O1 1.448(4) .
S1 C16 1.768(6) .
N1 C3 1.367(7) .
N1 C2 1.392(7) .
N1 C10 1.452(7) .
N2 C3 1.357(7) .
N2 C1 1.363(7) .
N2 C4 1.473(7) .
N3 C9 1.341(8) .
N3 C5 1.344(7) .
C1 C2 1.356(7) .
C2 C5 1.468(8) .
C5 C6 1.381(8) .
C6 C7 1.374(9) .
C7 C8 1.359(9) .
C8 C9 1.366(9) .
C10 C15 1.367(8) .
C10 C11 1.371(8) .
C11 C12 1.390(8) .
C12 C13 1.360(10) .
C13 C14 1.356(10) .
C14 C15 1.382(8) .
